data_2230379
loop_
_publ_author_name
'Fun, Hoong-Kun'
'Jansrisewangwong, Patcharaporn'
'Karalai, Chatchanok'
'Chantrapromma, Suchada'

_publ_section_title
;
 (<i>E</i>,<i>E</i>)-1,2-Bis(2,4,5-trimethoxybenzylidene)hydrazine
;
_journal_coeditor_code IS2713
_journal_issue 6
_journal_name_full 'Acta Crystallographica Section E'
_journal_page_first o1526
_journal_page_last o1527
_journal_paper_doi 10.1107/S1600536811019040
_journal_volume 67
_journal_year 2011
_chemical_formula_iupac 'C20 H24 N2 O6'
_chemical_formula_moiety 'C20 H24 N2 O6'
_chemical_formula_sum 'C20 H24 N2 O6'
_chemical_formula_weight 388.41
_chemical_melting_point_gt '523 decompose'
_chemical_melting_point_lt 523
_chemical_name_systematic
;
(<i>E</i>,<i>E</i>)-1,2-Bis(2,4,5-trimethoxybenzylidene)hydrazine
;
_space_group_IT_number 14
_symmetry_cell_setting monoclinic
_symmetry_space_group_name_Hall '-P 2ybc'
_symmetry_space_group_name_H-M 'P 1 21/c 1'
_atom_sites_solution_hydrogens geom
_atom_sites_solution_primary direct
_atom_sites_solution_secondary difmap
_audit_creation_method SHELXL-97
_cell_angle_alpha 90.00
_cell_angle_beta 90.6000(10)
_cell_angle_gamma 90.00
_cell_formula_units_Z 2
_cell_length_a 7.50560(10)
_cell_length_b 7.25230(10)
_cell_length_c 17.4489(2)
_cell_measurement_reflns_used 2778
_cell_measurement_temperature 100
_cell_measurement_theta_max 30.00
_cell_measurement_theta_min 2.33
_cell_volume 949.74(2)
_computing_cell_refinement 'SAINT (Bruker, 2005)'
_computing_data_collection 'APEX2 (Bruker, 2005)'
_computing_data_reduction 'SAINT (Bruker, 2005)'
_computing_molecular_graphics 'SHELXTL (Sheldrick, 2008)'
_computing_publication_material
;
SHELXTL (Sheldrick, 2008) and PLATON (Spek, 2009)
;
_computing_structure_refinement 'SHELXTL (Sheldrick, 2008)'
_computing_structure_solution 'SHELXTL (Sheldrick, 2008)'
_diffrn_ambient_temperature 100
_diffrn_measured_fraction_theta_full 0.999
_diffrn_measured_fraction_theta_max 0.999
_diffrn_measurement_device_type 'Bruker APEXII CCD area-detector'
_diffrn_measurement_method '\f and \w'
_diffrn_radiation_monochromator graphite
_diffrn_radiation_source 'sealed tube'
_diffrn_radiation_type MoK\a
_diffrn_radiation_wavelength 0.71073
_diffrn_reflns_av_R_equivalents 0.0282
_diffrn_reflns_av_sigmaI/netI 0.0177
_diffrn_reflns_limit_h_max 10
_diffrn_reflns_limit_h_min -10
_diffrn_reflns_limit_k_max 10
_diffrn_reflns_limit_k_min -10
_diffrn_reflns_limit_l_max 24
_diffrn_reflns_limit_l_min -24
_diffrn_reflns_number 18099
_diffrn_reflns_theta_full 30.00
_diffrn_reflns_theta_max 30.00
_diffrn_reflns_theta_min 2.33
_diffrn_standards_number 0
_exptl_absorpt_coefficient_mu 0.101
_exptl_absorpt_correction_T_max 0.9903
_exptl_absorpt_correction_T_min 0.9541
_exptl_absorpt_correction_type multi-scan
_exptl_absorpt_process_details '(SADABS; Bruker, 2005)'
_exptl_crystal_colour Colorless
_exptl_crystal_density_diffrn 1.358
_exptl_crystal_density_method 'not measured'
_exptl_crystal_description Needle
_exptl_crystal_F_000 412
_exptl_crystal_size_max 0.47
_exptl_crystal_size_mid 0.29
_exptl_crystal_size_min 0.10
_refine_diff_density_max 0.454
_refine_diff_density_min -0.216
_refine_ls_extinction_method none
_refine_ls_goodness_of_fit_ref 1.035
_refine_ls_hydrogen_treatment refall
_refine_ls_matrix_type full
_refine_ls_number_parameters 175
_refine_ls_number_reflns 2778
_refine_ls_number_restraints 0
_refine_ls_restrained_S_all 1.035
_refine_ls_R_factor_all 0.0450
_refine_ls_R_factor_gt 0.0383
_refine_ls_shift/su_max 0.001
_refine_ls_shift/su_mean 0.001
_refine_ls_structure_factor_coef Fsqd
_refine_ls_weighting_details 'calc w=1/[\s^2^(Fo^2^)+(0.0652P)^2^+0.2144P] where P=(Fo^2^+2Fc^2^)/3'
_refine_ls_weighting_scheme calc
_refine_ls_wR_factor_gt 0.1066
_refine_ls_wR_factor_ref 0.1125
_reflns_number_gt 2384
_reflns_number_total 2778
_reflns_threshold_expression I>2\s(I)
_cod_data_source_file is2713.cif
_cod_data_source_block I
_cod_original_sg_symbol_H-M 'P 21/c'
_cod_database_code 2230379
_cod_database_fobs_code 2230379

loop_
_symmetry_equiv_pos_as_xyz
'x, y, z'
'-x, y+1/2, -z+1/2'
'-x, -y, -z'
'x, -y-1/2, z-1/2'

loop_
_atom_site_type_symbol
_atom_site_label
_atom_site_fract_x
_atom_site_fract_y
_atom_site_fract_z
_atom_site_U_iso_or_equiv
_atom_site_adp_type
_atom_site_calc_flag
_atom_site_refinement_flags
_atom_site_occupancy
_atom_site_symmetry_multiplicity
_atom_site_disorder_assembly
_atom_site_disorder_group
O O1 0.26607(9) 0.49751(9) 0.57223(4) 0.01763(16) Uani d . 1 1 . .
O O2 0.36459(9) 0.78767(10) 0.32476(4) 0.02050(17) Uani d . 1 1 . .
O O3 0.19145(9) 0.52720(10) 0.25671(4) 0.01952(17) Uani d . 1 1 . .
N N1 0.03148(10) 0.06200(11) 0.47211(4) 0.01607(17) Uani d . 1 1 . .
C C1 0.16786(11) 0.35906(12) 0.45749(5) 0.01377(18) Uani d . 1 1 . .
C C2 0.25348(11) 0.50724(13) 0.49415(5) 0.01428(18) Uani d . 1 1 . .
C C3 0.32155(11) 0.65346(13) 0.45116(5) 0.01573(18) Uani d . 1 1 . .
H H3 0.3849(17) 0.7563(18) 0.4767(7) 0.017(3) Uiso d . 1 1 . .
C C4 0.30093(11) 0.65370(13) 0.37186(5) 0.01537(18) Uani d . 1 1 . .
C C5 0.21005(12) 0.50854(13) 0.33441(5) 0.01493(18) Uani d . 1 1 . .
C C6 0.14716(11) 0.36283(12) 0.37708(5) 0.01463(18) Uani d . 1 1 . .
H H6 0.0847(18) 0.261(2) 0.3529(8) 0.027(3) Uiso d . 1 1 . .
C C7 0.09679(11) 0.20862(13) 0.50302(5) 0.01512(18) Uani d . 1 1 . .
H H7 0.0952(17) 0.2209(18) 0.5580(8) 0.024(3) Uiso d . 1 1 . .
C C8 0.33469(13) 0.65505(14) 0.61202(6) 0.0198(2) Uani d . 1 1 . .
H H8A 0.3252(17) 0.6258(19) 0.6634(8) 0.024(3) Uiso d . 1 1 . .
H H8B 0.2642(17) 0.767(2) 0.5997(8) 0.026(3) Uiso d . 1 1 . .
H H8C 0.4583(18) 0.6749(19) 0.5978(7) 0.024(3) Uiso d . 1 1 . .
C C9 0.45348(15) 0.94046(15) 0.35983(6) 0.0249(2) Uani d . 1 1 . .
H H9A 0.3707(19) 1.004(2) 0.3925(8) 0.034(4) Uiso d . 1 1 . .
H H9B 0.5579(18) 0.897(2) 0.3891(8) 0.031(3) Uiso d . 1 1 . .
H H9C 0.4852(18) 1.010(2) 0.3165(8) 0.028(3) Uiso d . 1 1 . .
C C10 0.08467(16) 0.39153(16) 0.21898(6) 0.0263(2) Uani d . 1 1 . .
H H10A -0.0319(16) 0.3831(18) 0.2454(7) 0.019(3) Uiso d . 1 1 . .
H H10B 0.1449(19) 0.274(2) 0.2202(8) 0.032(4) Uiso d . 1 1 . .
H H10C 0.0681(19) 0.439(2) 0.1671(9) 0.036(4) Uiso d . 1 1 . .

loop_
_atom_site_aniso_label
_atom_site_aniso_U_11
_atom_site_aniso_U_22
_atom_site_aniso_U_33
_atom_site_aniso_U_12
_atom_site_aniso_U_13
_atom_site_aniso_U_23
O1 0.0217(3) 0.0191(3) 0.0121(3) -0.0045(3) -0.0015(2) -0.0018(2)
O2 0.0267(3) 0.0158(3) 0.0191(3) -0.0071(3) 0.0024(3) 0.0024(3)
O3 0.0275(3) 0.0192(4) 0.0119(3) -0.0045(3) -0.0002(2) 0.0015(2)
N1 0.0200(3) 0.0150(4) 0.0132(3) -0.0027(3) 0.0013(3) 0.0023(3)
C1 0.0144(4) 0.0136(4) 0.0133(4) -0.0009(3) 0.0004(3) 0.0001(3)
C2 0.0145(3) 0.0155(4) 0.0128(4) -0.0004(3) 0.0001(3) -0.0010(3)
C3 0.0159(4) 0.0136(4) 0.0178(4) -0.0020(3) 0.0005(3) -0.0014(3)
C4 0.0162(4) 0.0129(4) 0.0171(4) -0.0003(3) 0.0024(3) 0.0013(3)
C5 0.0172(4) 0.0156(4) 0.0121(4) -0.0005(3) 0.0010(3) 0.0004(3)
C6 0.0166(4) 0.0135(4) 0.0138(4) -0.0018(3) 0.0005(3) -0.0004(3)
C7 0.0168(4) 0.0164(4) 0.0121(4) -0.0013(3) 0.0001(3) 0.0011(3)
C8 0.0215(4) 0.0204(5) 0.0173(4) -0.0020(4) -0.0017(3) -0.0057(3)
C9 0.0301(5) 0.0182(5) 0.0266(5) -0.0096(4) 0.0038(4) -0.0007(4)
C10 0.0402(6) 0.0241(5) 0.0145(4) -0.0086(5) -0.0043(4) -0.0010(4)

loop_
_atom_type_symbol
_atom_type_description
_atom_type_scat_dispersion_real
_atom_type_scat_dispersion_imag
_atom_type_scat_source
C C 0.0033 0.0016 'International Tables Vol C Tables 4.2.6.8 and 6.1.1.4'
H H 0.0000 0.0000 'International Tables Vol C Tables 4.2.6.8 and 6.1.1.4'
N N 0.0061 0.0033 'International Tables Vol C Tables 4.2.6.8 and 6.1.1.4'
O O 0.0106 0.0060 'International Tables Vol C Tables 4.2.6.8 and 6.1.1.4'

loop_
_geom_angle_atom_site_label_1
_geom_angle_atom_site_label_2
_geom_angle_atom_site_label_3
_geom_angle_site_symmetry_1
_geom_angle_site_symmetry_3
_geom_angle
_geom_angle_publ_flag
C2 O1 C8 . . 117.62(7) ?
C4 O2 C9 . . 117.39(7) ?
C5 O3 C10 . . 116.12(7) ?
C7 N1 N1 . 3_556 111.49(9) ?
C2 C1 C6 . . 118.95(8) ?
C2 C1 C7 . . 119.62(8) ?
C6 C1 C7 . . 121.39(8) ?
O1 C2 C3 . . 123.51(8) ?
O1 C2 C1 . . 116.21(8) ?
C3 C2 C1 . . 120.28(8) ?
C4 C3 C2 . . 119.81(8) ?
C4 C3 H3 . . 119.7(7) ?
C2 C3 H3 . . 120.5(7) ?
O2 C4 C3 . . 124.41(8) ?
O2 C4 C5 . . 115.05(8) ?
C3 C4 C5 . . 120.54(8) ?
O3 C5 C6 . . 125.38(8) ?
O3 C5 C4 . . 115.40(8) ?
C6 C5 C4 . . 119.22(8) ?
C5 C6 C1 . . 121.15(8) ?
C5 C6 H6 . . 121.1(8) ?
C1 C6 H6 . . 117.8(8) ?
N1 C7 C1 . . 122.08(8) ?
N1 C7 H7 . . 119.0(8) ?
C1 C7 H7 . . 118.9(8) ?
O1 C8 H8A . . 104.9(8) ?
O1 C8 H8B . . 111.1(8) ?
H8A C8 H8B . . 110.6(11) ?
O1 C8 H8C . . 109.5(8) ?
H8A C8 H8C . . 111.4(11) ?
H8B C8 H8C . . 109.4(11) ?
O2 C9 H9A . . 108.9(9) ?
O2 C9 H9B . . 110.1(9) ?
H9A C9 H9B . . 111.1(12) ?
O2 C9 H9C . . 101.2(9) ?
H9A C9 H9C . . 112.6(12) ?
H9B C9 H9C . . 112.4(12) ?
O3 C10 H10A . . 108.7(7) ?
O3 C10 H10B . . 109.8(9) ?
H10A C10 H10B . . 110.4(12) ?
O3 C10 H10C . . 104.5(9) ?
H10A C10 H10C . . 110.3(11) ?
H10B C10 H10C . . 112.8(12) ?

loop_
_geom_bond_atom_site_label_1
_geom_bond_atom_site_label_2
_geom_bond_site_symmetry_2
_geom_bond_distance
_geom_bond_publ_flag
O1 C2 . 1.3664(10) ?
O1 C8 . 1.4301(11) ?
O2 C4 . 1.3624(11) ?
O2 C9 . 1.4279(12) ?
O3 C5 . 1.3681(10) ?
O3 C10 . 1.4257(12) ?
N1 C7 . 1.2870(12) ?
N1 N1 3_556 1.4103(15) ?
C1 C2 . 1.4031(12) ?
C1 C6 . 1.4102(12) ?
C1 C7 . 1.4544(12) ?
C2 C3 . 1.3987(12) ?
C3 C4 . 1.3906(12) ?
C3 H3 . 0.988(13) ?
C4 C5 . 1.4112(12) ?
C5 C6 . 1.3789(12) ?
C6 H6 . 0.970(14) ?
C7 H7 . 0.964(13) ?
C8 H8A . 0.924(13) ?
C8 H8B . 0.991(14) ?
C8 H8C . 0.974(13) ?
C9 H9A . 0.966(15) ?
C9 H9B . 0.981(14) ?
C9 H9C . 0.944(14) ?
C10 H10A . 0.995(12) ?
C10 H10B . 0.967(16) ?
C10 H10C . 0.976(15) ?

loop_
_geom_hbond_atom_site_label_D
_geom_hbond_atom_site_label_H
_geom_hbond_atom_site_label_A
_geom_hbond_site_symmetry_A
_geom_hbond_distance_DH
_geom_hbond_distance_HA
_geom_hbond_distance_DA
_geom_hbond_angle_DHA
_geom_hbond_publ_flag
C8 H8C Cg1 3_666 0.974(13) 2.675(14) 3.4837(10) 140.7(10) y

loop_
_geom_torsion_atom_site_label_1
_geom_torsion_atom_site_label_2
_geom_torsion_atom_site_label_3
_geom_torsion_atom_site_label_4
_geom_torsion_site_symmetry_1
_geom_torsion_site_symmetry_2
_geom_torsion_site_symmetry_3
_geom_torsion_site_symmetry_4
_geom_torsion
_geom_torsion_publ_flag
C8 O1 C2 C3 . . . . 7.23(12) ?
C8 O1 C2 C1 . . . . -173.26(8) ?
C6 C1 C2 O1 . . . . 178.64(7) ?
C7 C1 C2 O1 . . . . 0.86(12) ?
C6 C1 C2 C3 . . . . -1.84(13) ?
C7 C1 C2 C3 . . . . -179.61(8) ?
O1 C2 C3 C4 . . . . -179.16(8) ?
C1 C2 C3 C4 . . . . 1.34(13) ?
C9 O2 C4 C3 . . . . -2.02(13) ?
C9 O2 C4 C5 . . . . 178.34(8) ?
C2 C3 C4 O2 . . . . -178.90(8) ?
C2 C3 C4 C5 . . . . 0.72(13) ?
C10 O3 C5 C6 . . . . 5.73(13) ?
C10 O3 C5 C4 . . . . -173.90(8) ?
O2 C4 C5 O3 . . . . -2.95(12) ?
C3 C4 C5 O3 . . . . 177.39(8) ?
O2 C4 C5 C6 . . . . 177.39(8) ?
C3 C4 C5 C6 . . . . -2.26(13) ?
O3 C5 C6 C1 . . . . -177.86(8) ?
C4 C5 C6 C1 . . . . 1.76(13) ?
C2 C1 C6 C5 . . . . 0.27(13) ?
C7 C1 C6 C5 . . . . 178.00(8) ?
N1 N1 C7 C1 3_556 . . . -178.99(9) ?
C2 C1 C7 N1 . . . . -173.65(8) ?
C6 C1 C7 N1 . . . . 8.63(13) ?
